data_7108565
loop_
_publ_author_name
'Enrico Paradisi'
'Paolo Righi'
'Andrea Mazzanti'
'Silvia Ranieri'
'Giorgio Bencivenni'

_publ_section_title
;
 Iminium ion catalysis: the enantioselective Friedel-Crafts
 alkylation-acetalization cascade of naphthols with alpha,beta-unsaturated
 cyclic ketones
;
_journal_name_full Chem.Commun.
_journal_page_first 11178
_journal_paper_doi 10.1039/c2cc35582e
_journal_volume 48
_journal_year 2012
_chemical_absolute_configuration syn
_chemical_formula_sum 'C22 H20 O2'
_chemical_formula_weight 316.38
_chemical_name_common 'compound 6da'
_chemical_name_systematic
;
?
;
_space_group_IT_number 5
_symmetry_cell_setting monoclinic
_symmetry_space_group_name_Hall 'C 2y'
_symmetry_space_group_name_H-M 'C 1 2 1'
_atom_sites_solution_hydrogens geom
_atom_sites_solution_primary direct
_atom_sites_solution_secondary difmap
_audit_creation_date 07/30/2012
_audit_creation_method SHELXL-97
_audit_update_record 07/31/2012
_cell_angle_alpha 90.00
_cell_angle_beta 123.3630(10)
_cell_angle_gamma 90.00
_cell_formula_units_Z 4
_cell_length_a 19.582(3)
_cell_length_b 6.4957(10)
_cell_length_c 15.898(2)
_cell_measurement_reflns_used 160
_cell_measurement_temperature 296(2)
_cell_volume 1689.0(4)
_computing_structure_refinement 'SHELXL-97 (Sheldrick, 2008)'
_computing_structure_solution 'SHELXS-97 (Sheldrick, 2008)'
_diffrn_ambient_temperature 296(2)
_diffrn_measured_fraction_theta_full 0.999
_diffrn_measured_fraction_theta_max 0.995
_diffrn_measurement_device_type 'CCD area detector'
_diffrn_measurement_method 'Phi and Omega scans'
_diffrn_radiation_monochromator graphite
_diffrn_radiation_source 'fine-focus sealed tube'
_diffrn_radiation_type MoK\a
_diffrn_radiation_wavelength 0.71073
_diffrn_reflns_av_R_equivalents 0.0201
_diffrn_reflns_av_sigmaI/netI 0.0258
_diffrn_reflns_limit_h_max 25
_diffrn_reflns_limit_h_min -25
_diffrn_reflns_limit_k_max 8
_diffrn_reflns_limit_k_min -8
_diffrn_reflns_limit_l_max 20
_diffrn_reflns_limit_l_min -20
_diffrn_reflns_number 9738
_diffrn_reflns_theta_full 25.00
_diffrn_reflns_theta_max 27.49
_diffrn_reflns_theta_min 1.53
_exptl_absorpt_coefficient_mu 0.078
_exptl_absorpt_correction_T_max 0.9845
_exptl_absorpt_correction_T_min 0.9694
_exptl_absorpt_correction_type empirical
_exptl_absorpt_process_details 'Bruker SADABS'
_exptl_crystal_colour colorless
_exptl_crystal_density_diffrn 1.244
_exptl_crystal_density_method 'not measured'
_exptl_crystal_description plates
_exptl_crystal_F_000 672
_exptl_crystal_size_max 0.40
_exptl_crystal_size_mid 0.40
_exptl_crystal_size_min 0.20
_refine_diff_density_max 0.127
_refine_diff_density_min -0.125
_refine_diff_density_rms 0.025
_refine_ls_extinction_method none
_refine_ls_goodness_of_fit_ref 1.025
_refine_ls_hydrogen_treatment mixed
_refine_ls_matrix_type full
_refine_ls_number_parameters 221
_refine_ls_number_reflns 3846
_refine_ls_number_restraints 1
_refine_ls_restrained_S_all 1.025
_refine_ls_R_factor_all 0.0440
_refine_ls_R_factor_gt 0.0360
_refine_ls_shift/su_max 0.001
_refine_ls_shift/su_mean 0.000
_refine_ls_structure_factor_coef Fsqd
_refine_ls_weighting_details 'calc w=1/[\s^2^(Fo^2^)+(0.0379P)^2^+0.3168P] where P=(Fo^2^+2Fc^2^)/3'
_refine_ls_weighting_scheme calc
_refine_ls_wR_factor_gt 0.0827
_refine_ls_wR_factor_ref 0.0879
_reflns_number_gt 3296
_reflns_number_total 3846
_reflns_threshold_expression >2sigma(I)
_cod_data_source_file c2cc35582e.txt
_cod_data_source_block gb1642-chirale
_cod_original_cell_volume 1688.9(4)
_cod_original_sg_symbol_H-M 'C 2'
_cod_database_code 7108565

loop_
_symmetry_equiv_pos_as_xyz
'x, y, z'
'-x, y, -z'
'x+1/2, y+1/2, z'
'-x+1/2, y+1/2, -z'

loop_
_atom_site_label
_atom_site_type_symbol
_atom_site_fract_x
_atom_site_fract_y
_atom_site_fract_z
_atom_site_U_iso_or_equiv
_atom_site_adp_type
_atom_site_occupancy
_atom_site_symmetry_multiplicity
_atom_site_calc_flag
_atom_site_refinement_flags
C1 C 0.33757(8) 0.2622(2) 0.43091(10) 0.0408(3) Uani 1 1 d .
C2 C 0.36376(9) 0.0928(2) 0.49390(10) 0.0416(3) Uani 1 1 d .
C3 C 0.30550(10) -0.0603(3) 0.47397(12) 0.0538(4) Uani 1 1 d .
H3 H 0.3217 -0.1732 0.5168 0.065 Uiso 1 1 calc R
C4 C 0.22671(10) -0.0483(3) 0.39454(13) 0.0579(4) Uani 1 1 d .
H4 H 0.1901 -0.1524 0.3838 0.069 Uiso 1 1 calc R
C5 C 0.19985(9) 0.1205(2) 0.32817(11) 0.0474(4) Uani 1 1 d .
C6 C 0.11831(10) 0.1359(3) 0.24228(13) 0.0600(5) Uani 1 1 d .
H6 H 0.0814 0.0308 0.2290 0.072 Uiso 1 1 calc R
C7 C 0.09337(10) 0.2988(3) 0.17994(13) 0.0650(5) Uani 1 1 d .
H7 H 0.0399 0.3043 0.1238 0.078 Uiso 1 1 calc R
C8 C 0.14747(11) 0.4600(3) 0.19914(14) 0.0670(5) Uani 1 1 d .
H8 H 0.1296 0.5730 0.1562 0.080 Uiso 1 1 calc R
C9 C 0.22641(10) 0.4524(3) 0.28068(12) 0.0556(4) Uani 1 1 d .
H9 H 0.2616 0.5612 0.2928 0.067 Uiso 1 1 calc R
C10 C 0.25554(8) 0.2820(2) 0.34692(10) 0.0416(3) Uani 1 1 d .
C11 C 0.45290(9) 0.0735(2) 0.57837(10) 0.0417(3) Uani 1 1 d .
H11 H 0.4845 0.1299 0.5528 0.050 Uiso 1 1 calc R
C12 C 0.48056(10) -0.1517(2) 0.60787(12) 0.0560(4) Uani 1 1 d .
H12A H 0.4520 -0.2133 0.6358 0.067 Uiso 1 1 calc R
H12B H 0.4670 -0.2295 0.5485 0.067 Uiso 1 1 calc R
C13 C 0.57029(10) -0.1604(2) 0.68350(11) 0.0531(4) Uani 1 1 d .
C14 C 0.60117(10) -0.0299(3) 0.77541(12) 0.0573(4) Uani 1 1 d .
H14A H 0.6605 -0.0296 0.8149 0.069 Uiso 1 1 calc R
H14B H 0.5835 -0.0890 0.8165 0.069 Uiso 1 1 calc R
C15 C 0.56981(8) 0.1939(2) 0.74794(10) 0.0428(3) Uani 1 1 d .
H15 H 0.5944 0.2544 0.7141 0.051 Uiso 1 1 calc R
C16 C 0.47695(8) 0.1973(2) 0.67255(10) 0.0409(3) Uani 1 1 d .
H16A H 0.4504 0.1396 0.7037 0.049 Uiso 1 1 calc R
H16B H 0.4586 0.3385 0.6538 0.049 Uiso 1 1 calc R
C17 C 0.59956(8) 0.3186(2) 0.84258(10) 0.0437(3) Uani 1 1 d .
C18 C 0.56831(10) 0.2922(3) 0.90150(12) 0.0613(4) Uani 1 1 d .
H18 H 0.5271 0.1961 0.8828 0.074 Uiso 1 1 calc R
C19 C 0.59793(12) 0.4081(4) 0.98854(13) 0.0766(6) Uani 1 1 d .
H19 H 0.5763 0.3892 1.0275 0.092 Uiso 1 1 calc R
C20 C 0.65910(13) 0.5509(3) 1.01747(15) 0.0780(6) Uani 1 1 d .
H20 H 0.6785 0.6290 1.0754 0.094 Uiso 1 1 calc R
C21 C 0.69076(13) 0.5763(3) 0.96061(14) 0.0752(6) Uani 1 1 d .
H21 H 0.7326 0.6709 0.9803 0.090 Uiso 1 1 calc R
C22 C 0.66114(10) 0.4628(3) 0.87379(12) 0.0570(4) Uani 1 1 d .
H22 H 0.6831 0.4835 0.8353 0.068 Uiso 1 1 calc R
O1 O 0.61634(8) -0.2646(2) 0.67235(9) 0.0717(4) Uani 1 1 d .
O2 O 0.39516(7) 0.40905(18) 0.45350(9) 0.0561(3) Uani 1 1 d .
H1O H 0.3803(13) 0.497(4) 0.4089(17) 0.087(8) Uiso 1 1 d .

loop_
_atom_site_aniso_label
_atom_site_aniso_U_11
_atom_site_aniso_U_22
_atom_site_aniso_U_33
_atom_site_aniso_U_23
_atom_site_aniso_U_13
_atom_site_aniso_U_12
C1 0.0429(7) 0.0401(8) 0.0397(7) -0.0069(6) 0.0231(6) -0.0099(6)
C2 0.0453(8) 0.0436(8) 0.0367(7) -0.0053(6) 0.0230(6) -0.0062(6)
C3 0.0569(9) 0.0495(9) 0.0542(9) 0.0043(8) 0.0300(8) -0.0115(8)
C4 0.0521(9) 0.0555(10) 0.0646(10) -0.0048(9) 0.0312(8) -0.0203(8)
C5 0.0440(8) 0.0549(10) 0.0444(8) -0.0103(7) 0.0250(7) -0.0106(7)
C6 0.0423(8) 0.0740(13) 0.0565(10) -0.0148(9) 0.0227(8) -0.0138(8)
C7 0.0412(8) 0.0866(14) 0.0522(9) -0.0043(10) 0.0160(7) 0.0011(9)
C8 0.0554(10) 0.0712(12) 0.0619(10) 0.0131(10) 0.0242(9) 0.0083(10)
C9 0.0507(9) 0.0529(9) 0.0577(9) 0.0049(8) 0.0264(8) -0.0023(8)
C10 0.0428(7) 0.0443(8) 0.0394(7) -0.0058(6) 0.0238(6) -0.0054(6)
C11 0.0443(8) 0.0426(8) 0.0383(7) -0.0040(6) 0.0229(6) -0.0028(6)
C12 0.0633(10) 0.0449(9) 0.0520(9) -0.0105(7) 0.0268(8) 0.0024(8)
C13 0.0619(9) 0.0426(8) 0.0504(8) -0.0014(7) 0.0282(8) 0.0126(7)
C14 0.0535(9) 0.0532(10) 0.0475(9) -0.0041(8) 0.0165(7) 0.0169(8)
C15 0.0424(7) 0.0447(8) 0.0368(7) -0.0014(6) 0.0190(6) 0.0041(6)
C16 0.0420(7) 0.0385(7) 0.0378(7) -0.0009(6) 0.0191(6) 0.0030(6)
C17 0.0417(7) 0.0392(7) 0.0371(7) 0.0021(6) 0.0133(6) 0.0093(6)
C18 0.0532(9) 0.0771(12) 0.0493(9) -0.0110(8) 0.0254(7) -0.0009(9)
C19 0.0688(11) 0.1065(17) 0.0483(9) -0.0114(10) 0.0284(9) 0.0171(12)
C20 0.0751(13) 0.0725(13) 0.0507(10) -0.0192(10) 0.0118(10) 0.0148(11)
C21 0.0766(13) 0.0504(10) 0.0565(11) -0.0075(9) 0.0099(10) -0.0069(9)
C22 0.0586(10) 0.0469(9) 0.0463(8) 0.0032(7) 0.0167(7) -0.0013(8)
O1 0.0776(8) 0.0660(8) 0.0665(8) -0.0050(6) 0.0366(7) 0.0274(7)
O2 0.0457(6) 0.0478(7) 0.0574(7) 0.0037(5) 0.0173(5) -0.0152(5)

loop_
_atom_type_symbol
_atom_type_description
_atom_type_scat_dispersion_real
_atom_type_scat_dispersion_imag
_atom_type_scat_source
C C 0.0033 0.0016 'International Tables Vol C Tables 4.2.6.8 and 6.1.1.4'
H H 0.0000 0.0000 'International Tables Vol C Tables 4.2.6.8 and 6.1.1.4'
O O 0.0106 0.0060 'International Tables Vol C Tables 4.2.6.8 and 6.1.1.4'

loop_
_geom_angle_atom_site_label_1
_geom_angle_atom_site_label_2
_geom_angle_atom_site_label_3
_geom_angle
O2 C1 C2 116.21(12)
O2 C1 C10 121.79(13)
C2 C1 C10 122.00(12)
C1 C2 C3 117.77(13)
C1 C2 C11 119.75(12)
C3 C2 C11 122.45(14)
C4 C3 C2 122.27(15)
C3 C4 C5 120.50(15)
C4 C5 C10 119.36(13)
C4 C5 C6 122.23(15)
C10 C5 C6 118.41(15)
C7 C6 C5 121.56(16)
C6 C7 C8 120.26(15)
C9 C8 C7 120.38(18)
C8 C9 C10 121.15(16)
C9 C10 C5 118.22(13)
C9 C10 C1 123.73(13)
C5 C10 C1 118.05(13)
C2 C11 C16 114.17(12)
C2 C11 C12 112.94(12)
C16 C11 C12 109.53(12)
C13 C12 C11 110.08(13)
O1 C13 C12 122.98(14)
O1 C13 C14 121.53(15)
C12 C13 C14 115.49(13)
C13 C14 C15 111.85(12)
C17 C15 C16 114.32(11)
C17 C15 C14 110.28(11)
C16 C15 C14 110.57(12)
C11 C16 C15 110.64(11)
C18 C17 C22 117.63(15)
C18 C17 C15 122.32(14)
C22 C17 C15 120.05(14)
C17 C18 C19 120.58(18)
C20 C19 C18 120.43(19)
C21 C20 C19 119.39(18)
C20 C21 C22 120.4(2)
C21 C22 C17 121.58(18)

loop_
_geom_bond_atom_site_label_1
_geom_bond_atom_site_label_2
_geom_bond_distance
C1 O2 1.3657(17)
C1 C2 1.383(2)
C1 C10 1.4214(19)
C2 C3 1.412(2)
C2 C11 1.513(2)
C3 C4 1.356(2)
C4 C5 1.408(2)
C5 C10 1.4218(19)
C5 C6 1.423(2)
C6 C7 1.345(3)
C7 C8 1.399(3)
C8 C9 1.367(2)
C9 C10 1.414(2)
C11 C16 1.5283(18)
C11 C12 1.541(2)
C12 C13 1.487(2)
C13 O1 1.2161(18)
C13 C14 1.499(2)
C14 C15 1.544(2)
C15 C17 1.5151(19)
C15 C16 1.5318(19)
C17 C18 1.383(2)
C17 C22 1.385(2)
C18 C19 1.391(3)
C19 C20 1.378(3)
C20 C21 1.359(3)
C21 C22 1.380(2)

loop_
_geom_hbond_atom_site_label_D
_geom_hbond_atom_site_label_H
_geom_hbond_atom_site_label_A
_geom_hbond_distance_DH
_geom_hbond_distance_HA
_geom_hbond_distance_DA
_geom_hbond_angle_DHA
_geom_hbond_site_symmetry_A
O2 H1O O1 0.83(2) 2.04(2) 2.8374(17) 161(2) 2_666

loop_
_geom_torsion_atom_site_label_1
_geom_torsion_atom_site_label_2
_geom_torsion_atom_site_label_3
_geom_torsion_atom_site_label_4
_geom_torsion
O2 C1 C2 C3 178.81(13)
C10 C1 C2 C3 -1.7(2)
O2 C1 C2 C11 -3.28(19)
C10 C1 C2 C11 176.26(12)
C1 C2 C3 C4 1.9(2)
C11 C2 C3 C4 -175.94(15)
C2 C3 C4 C5 -0.1(3)
C3 C4 C5 C10 -1.9(2)
C3 C4 C5 C6 178.12(16)
C4 C5 C6 C7 179.53(17)
C10 C5 C6 C7 -0.4(2)
C5 C6 C7 C8 -0.8(3)
C6 C7 C8 C9 0.8(3)
C7 C8 C9 C10 0.5(3)
C8 C9 C10 C5 -1.7(2)
C8 C9 C10 C1 177.84(16)
C4 C5 C10 C9 -178.30(15)
C6 C5 C10 C9 1.7(2)
C4 C5 C10 C1 2.1(2)
C6 C5 C10 C1 -177.92(14)
O2 C1 C10 C9 -0.4(2)
C2 C1 C10 C9 -179.88(14)
O2 C1 C10 C5 179.19(13)
C2 C1 C10 C5 -0.32(19)
C1 C2 C11 C16 81.21(16)
C3 C2 C11 C16 -100.98(17)
C1 C2 C11 C12 -152.78(14)
C3 C2 C11 C12 25.03(19)
C2 C11 C12 C13 174.17(12)
C16 C11 C12 C13 -57.37(17)
C11 C12 C13 O1 -125.90(17)
C11 C12 C13 C14 53.67(19)
O1 C13 C14 C15 129.14(17)
C12 C13 C14 C15 -50.4(2)
C13 C14 C15 C17 177.81(14)
C13 C14 C15 C16 50.39(18)
C2 C11 C16 C15 -171.94(12)
C12 C11 C16 C15 60.28(16)
C17 C15 C16 C11 178.21(12)
C14 C15 C16 C11 -56.63(16)
C16 C15 C17 C18 52.8(2)
C14 C15 C17 C18 -72.49(18)
C16 C15 C17 C22 -128.32(14)
C14 C15 C17 C22 106.37(16)
C22 C17 C18 C19 0.4(2)
C15 C17 C18 C19 179.24(16)
C17 C18 C19 C20 -0.2(3)
C18 C19 C20 C21 -0.5(3)
C19 C20 C21 C22 1.0(3)
C20 C21 C22 C17 -0.8(3)
C18 C17 C22 C21 0.1(2)
C15 C17 C22 C21 -178.78(15)
